data_4023141
loop_
_publ_author_name
'St\'ephane Diring'
'Pascal Retailleau'
'Raymond Ziessel'

_publ_section_title
;
 A Rational Protocol for the Synthesis of Arylated Bipyridine
 Ligands via a Cycloaddition Pathway
;
_journal_name_full 'Journal of Organic Chemistry'
_journal_page_first 10181
_journal_page_last 10193
_journal_paper_doi 10.1021/jo7019866
_journal_volume 72
_journal_year 2007
_chemical_formula_moiety 'C25 H17 I N2 Pt'
_chemical_formula_sum 'C25 H17 I N2 Pt'
_chemical_formula_weight 667.40
_chemical_name_systematic
; 
 ? 
;
_space_group_IT_number 15
_symmetry_cell_setting monoclinic
_symmetry_space_group_name_Hall '-C 2yc'
_symmetry_space_group_name_H-M 'C 1 2/c 1'
_atom_sites_solution_hydrogens difmap
_atom_sites_solution_primary direct
_atom_sites_solution_secondary difmap
_audit_creation_method SHELXL-97
_cell_angle_alpha 90
_cell_angle_beta 122.334(2)
_cell_angle_gamma 90
_cell_formula_units_Z 8
_cell_length_a 22.190(2)
_cell_length_b 16.363(1)
_cell_length_c 13.666(1)
_cell_measurement_reflns_used 3989
_cell_measurement_temperature 293(2)
_cell_measurement_theta_max 25.350
_cell_measurement_theta_min 0.407
_cell_volume 4192.6(6)
_computing_cell_refinement 'DENZO (Otwinowski & Minor, 1997) COLLECT (Hooft, 1998)'
_computing_data_collection 'DENZO (Otwinowski & Minor, 1997) COLLECT (Hooft, 1998)'
_computing_data_reduction 'HKL package (Otwinowski & Minor, 1997)'
_computing_molecular_graphics 'PLATON (Spek, 1980-2004)'
_computing_publication_material 'SHELXL-97 (Sheldrick, 1997)'
_computing_structure_refinement 'SHELXL-97 (Sheldrick, 1997)'
_computing_structure_solution 'DIRDIF-99 (Beurskens et al, 1999)'
_diffrn_ambient_temperature 293(2)
_diffrn_measured_fraction_theta_full .999
_diffrn_measured_fraction_theta_max .999
_diffrn_measurement_device_type 'Nonius kappa-CCD diffractometer'
_diffrn_measurement_method 'phi and omega scans'
_diffrn_radiation_monochromator graphite
_diffrn_radiation_source 'fine-focus sealed tube'
_diffrn_radiation_type MoK\a
_diffrn_radiation_wavelength 0.71070
_diffrn_reflns_av_R_equivalents 0.0709
_diffrn_reflns_av_sigmaI/netI 0.0300
_diffrn_reflns_limit_h_max 26
_diffrn_reflns_limit_h_min -26
_diffrn_reflns_limit_k_max 19
_diffrn_reflns_limit_k_min -19
_diffrn_reflns_limit_l_max 16
_diffrn_reflns_limit_l_min -16
_diffrn_reflns_number 36630
_diffrn_reflns_theta_full 25.35
_diffrn_reflns_theta_max 25.35
_diffrn_reflns_theta_min 1.95
_exptl_absorpt_coefficient_mu 8.179
_exptl_absorpt_correction_T_max 0.522
_exptl_absorpt_correction_T_min 0.358
_exptl_absorpt_correction_type multi-scan
_exptl_absorpt_process_details 'B. Blessing, Acta Cryst (1995), A51, 33-38'
_exptl_crystal_colour 'dark blue'
_exptl_crystal_density_diffrn 2.114
_exptl_crystal_density_method 'not measured'
_exptl_crystal_description prism
_exptl_crystal_F_000 2496
_exptl_crystal_size_max 0.15
_exptl_crystal_size_mid 0.10
_exptl_crystal_size_min 0.08
_refine_diff_density_max 1.701
_refine_diff_density_min -1.566
_refine_diff_density_rms .272
_refine_ls_extinction_method none
_refine_ls_goodness_of_fit_ref 1.305
_refine_ls_hydrogen_treatment constr
_refine_ls_matrix_type full
_refine_ls_number_parameters 263
_refine_ls_number_reflns 3850
_refine_ls_number_restraints 0
_refine_ls_restrained_S_all 1.305
_refine_ls_R_factor_all 0.0490
_refine_ls_R_factor_gt 0.0323
_refine_ls_shift/su_max 0.001
_refine_ls_shift/su_mean 0.000
_refine_ls_structure_factor_coef Fsqd
_refine_ls_weighting_details 'calc w=1/[\s^2^(Fo^2^)+(0.0329P)^2^+15.2600P] where P=(Fo^2^+2Fc^2^)/3'
_refine_ls_weighting_scheme calc
_refine_ls_wR_factor_gt 0.0832
_refine_ls_wR_factor_ref 0.0887
_reflns_number_gt 3015
_reflns_number_total 3849
_reflns_threshold_expression >2sigma(I)
_cod_data_source_file jo7019866-File005.cif
_cod_data_source_block compound_24_sd128
_cod_original_sg_symbol_H-M 'C 2/c'
_cod_database_code 4023141

loop_
_symmetry_equiv_pos_as_xyz
'x, y, z'
'-x, y, -z+1/2'
'x+1/2, y+1/2, z'
'-x+1/2, y+1/2, -z+1/2'
'-x, -y, -z'
'x, -y, z-1/2'
'-x+1/2, -y+1/2, -z'
'x+1/2, -y+1/2, z-1/2'

loop_
_atom_site_label
_atom_site_type_symbol
_atom_site_fract_x
_atom_site_fract_y
_atom_site_fract_z
_atom_site_U_iso_or_equiv
_atom_site_adp_type
_atom_site_occupancy
_atom_site_symmetry_multiplicity
_atom_site_calc_flag
_atom_site_refinement_flags
Pt1 Pt 0.005745(13) 0.125518(17) -0.12262(2) 0.03896(11) Uani 1 1 d .
I2 I -0.16850(4) -0.23589(4) -0.29521(7) 0.0895(2) Uani 1 1 d .
N1 N -0.0450(3) 0.0195(4) -0.1726(5) 0.0411(14) Uani 1 1 d .
N2 N -0.0998(3) 0.1647(4) -0.2312(5) 0.0440(14) Uani 1 1 d .
C1 C 0.0895(4) 0.0526(5) -0.0350(6) 0.0424(17) Uani 1 1 d .
C2 C 0.1627(4) 0.0698(5) 0.0373(7) 0.054(2) Uani 1 1 d .
H2 H 0.1778 0.1240 0.0518 0.065 Uiso 1 1 calc R
C3 C 0.2130(4) 0.0079(6) 0.0875(8) 0.064(2) Uani 1 1 d .
H3 H 0.2611 0.0212 0.1337 0.077 Uiso 1 1 calc R
C4 C 0.1934(5) -0.0713(6) 0.0705(8) 0.067(2) Uani 1 1 d .
H4 H 0.2279 -0.1118 0.1060 0.080 Uiso 1 1 calc R
C5 C 0.1222(5) -0.0930(5) 0.0007(8) 0.058(2) Uani 1 1 d .
H5 H 0.1089 -0.1477 -0.0105 0.070 Uiso 1 1 calc R
C6 C 0.0714(4) -0.0325(5) -0.0521(6) 0.0454(18) Uani 1 1 d .
C7 C -0.0057(4) -0.0497(4) -0.1305(6) 0.0421(17) Uani 1 1 d .
C8 C -0.0391(5) -0.1244(4) -0.1607(7) 0.051(2) Uani 1 1 d .
H8 H -0.0133 -0.1725 -0.1304 0.062 Uiso 1 1 calc R
C9 C -0.1142(5) -0.1258(5) -0.2399(7) 0.0513(19) Uani 1 1 d .
C10 C -0.1536(4) -0.0531(6) -0.2810(7) 0.058(2) Uani 1 1 d .
H10 H -0.2028 -0.0541 -0.3316 0.069 Uiso 1 1 calc R
C11 C -0.1171(4) 0.0197(5) -0.2443(6) 0.0439(17) Uani 1 1 d .
C12 C -0.1477(4) 0.1026(5) -0.2766(6) 0.0469(18) Uani 1 1 d .
C13 C -0.2202(4) 0.1181(5) -0.3496(7) 0.054(2) Uani 1 1 d .
H13 H -0.2525 0.0750 -0.3802 0.064 Uiso 1 1 calc R
C14 C -0.2439(4) 0.1975(6) -0.3763(8) 0.066(2) Uani 1 1 d .
H14 H -0.2923 0.2088 -0.4234 0.079 Uiso 1 1 calc R
C15 C -0.1955(5) 0.2592(6) -0.3329(8) 0.071(3) Uani 1 1 d .
H15 H -0.2106 0.3131 -0.3527 0.085 Uiso 1 1 calc R
C16 C -0.1227(4) 0.2417(5) -0.2579(7) 0.053(2) Uani 1 1 d .
H16 H -0.0900 0.2843 -0.2264 0.064 Uiso 1 1 calc R
C17 C 0.0511(4) 0.2346(5) -0.0704(6) 0.0435(17) Uani 1 1 d .
C18 C 0.0656(4) 0.3047(6) -0.0512(7) 0.060(2) Uani 1 1 d .
C19 C 0.0805(4) 0.3915(5) -0.0324(8) 0.056(2) Uani 1 1 d .
C20 C 0.0857(7) 0.4398(6) -0.1101(11) 0.095(4) Uani 1 1 d .
H20 H 0.0825 0.4156 -0.1743 0.114 Uiso 1 1 calc R
C21 C 0.0956(8) 0.5230(7) -0.0949(12) 0.110(4) Uani 1 1 d .
H21 H 0.0985 0.5533 -0.1498 0.132 Uiso 1 1 calc R
C22 C 0.1011(6) 0.5624(6) -0.0037(11) 0.084(3) Uani 1 1 d .
C23 C 0.0991(6) 0.5151(6) 0.0776(10) 0.086(3) Uani 1 1 d .
H23 H 0.1048 0.5399 0.1433 0.104 Uiso 1 1 calc R
C24 C 0.0886(5) 0.4316(6) 0.0640(9) 0.076(3) Uani 1 1 d .
H24 H 0.0870 0.4016 0.1204 0.092 Uiso 1 1 calc R
C25 C 0.1078(9) 0.6536(6) 0.0089(16) 0.137(6) Uani 1 1 d .
H25A H 0.1562 0.6678 0.0666 0.206 Uiso 1 1 calc R
H25B H 0.0766 0.6736 0.0320 0.206 Uiso 1 1 calc R
H25C H 0.0950 0.6777 -0.0638 0.206 Uiso 1 1 calc R

loop_
_atom_site_aniso_label
_atom_site_aniso_U_11
_atom_site_aniso_U_22
_atom_site_aniso_U_33
_atom_site_aniso_U_23
_atom_site_aniso_U_13
_atom_site_aniso_U_12
Pt1 0.03436(15) 0.04103(17) 0.03932(17) 0.00023(13) 0.01825(12) -0.00028(12)
I2 0.1051(5) 0.0594(4) 0.1038(6) -0.0178(4) 0.0558(5) -0.0354(4)
N1 0.045(3) 0.043(3) 0.041(3) -0.001(3) 0.027(3) -0.004(3)
N2 0.040(3) 0.045(3) 0.049(4) 0.000(3) 0.025(3) 0.000(3)
C1 0.043(4) 0.053(4) 0.036(4) 0.000(3) 0.024(3) 0.005(4)
C2 0.042(4) 0.069(5) 0.047(5) -0.002(4) 0.019(4) -0.001(4)
C3 0.042(4) 0.082(7) 0.057(5) 0.009(5) 0.019(4) 0.015(5)
C4 0.055(5) 0.081(7) 0.064(6) 0.020(5) 0.032(5) 0.027(5)
C5 0.077(6) 0.046(4) 0.063(6) 0.012(4) 0.045(5) 0.017(4)
C6 0.048(4) 0.053(5) 0.044(4) 0.001(4) 0.030(4) 0.000(4)
C7 0.053(4) 0.034(4) 0.041(4) 0.003(3) 0.027(4) 0.001(3)
C8 0.081(6) 0.037(4) 0.063(5) 0.002(4) 0.056(5) 0.001(4)
C9 0.066(5) 0.045(4) 0.051(5) -0.003(4) 0.037(4) -0.010(4)
C10 0.050(5) 0.083(6) 0.043(5) -0.014(4) 0.027(4) -0.028(5)
C11 0.042(4) 0.050(4) 0.041(4) 0.000(4) 0.023(3) -0.008(3)
C12 0.041(4) 0.063(5) 0.037(4) 0.002(4) 0.021(3) -0.001(4)
C13 0.037(4) 0.067(6) 0.049(5) -0.004(4) 0.018(4) -0.009(4)
C14 0.039(4) 0.085(7) 0.061(6) 0.006(5) 0.019(4) 0.007(5)
C15 0.047(5) 0.065(6) 0.078(6) 0.019(5) 0.018(5) 0.016(4)
C16 0.041(4) 0.052(5) 0.058(5) 0.006(4) 0.021(4) 0.004(4)
C17 0.037(4) 0.043(4) 0.045(4) 0.000(3) 0.018(3) 0.002(3)
C18 0.038(4) 0.061(6) 0.060(6) -0.007(4) 0.013(4) 0.003(4)
C19 0.046(4) 0.053(5) 0.064(6) -0.004(4) 0.025(4) 0.002(4)
C20 0.158(11) 0.056(6) 0.104(9) -0.006(6) 0.092(9) -0.001(7)
C21 0.190(14) 0.054(6) 0.143(12) 0.001(7) 0.127(11) -0.005(7)
C22 0.096(8) 0.046(5) 0.122(10) -0.020(6) 0.065(7) -0.016(5)
C23 0.105(8) 0.063(6) 0.084(8) -0.017(6) 0.046(7) -0.005(6)
C24 0.094(7) 0.056(5) 0.072(7) 0.000(5) 0.040(6) -0.002(5)
C25 0.208(16) 0.046(6) 0.211(17) -0.026(8) 0.148(15) -0.025(8)

loop_
_atom_type_symbol
_atom_type_description
_atom_type_scat_dispersion_real
_atom_type_scat_dispersion_imag
_atom_type_scat_source
C C .0033 .0016 'International Tables Vol C Tables 4.2.6.8 and 6.1.1.4'
H H .0000 .0000 'International Tables Vol C Tables 4.2.6.8 and 6.1.1.4'
I I -.4742 1.8119 'International Tables Vol C Tables 4.2.6.8 and 6.1.1.4'
N N .0061 .0033 'International Tables Vol C Tables 4.2.6.8 and 6.1.1.4'
Pt Pt -1.7033 8.3905 'International Tables Vol C Tables 4.2.6.8 and 6.1.1.4'

loop_
_geom_angle_atom_site_label_1
_geom_angle_atom_site_label_2
_geom_angle_atom_site_label_3
_geom_angle
N1 Pt1 C1 81.8(3)
N1 Pt1 C17 175.7(3)
C1 Pt1 C17 101.1(3)
N1 Pt1 N2 79.0(2)
C1 Pt1 N2 160.8(3)
C17 Pt1 N2 98.0(3)
C7 N1 C11 123.5(6)
C7 N1 Pt1 117.8(4)
C11 N1 Pt1 118.7(5)
C16 N2 C12 119.4(6)
C16 N2 Pt1 126.9(5)
C12 N2 Pt1 113.7(5)
C2 C1 C6 115.3(7)
C2 C1 Pt1 131.4(6)
C6 C1 Pt1 113.3(5)
C3 C2 C1 121.5(8)
C3 C2 H2 119.3
C1 C2 H2 119.3
C4 C3 C2 121.2(8)
C4 C3 H3 119.4
C2 C3 H3 119.4
C3 C4 C5 120.7(8)
C3 C4 H4 119.7
C5 C4 H4 119.7
C6 C5 C4 119.3(8)
C6 C5 H5 120.4
C4 C5 H5 120.4
C5 C6 C1 122.1(7)
C5 C6 C7 123.2(7)
C1 C6 C7 114.7(6)
N1 C7 C8 119.6(7)
N1 C7 C6 112.4(6)
C8 C7 C6 128.0(7)
C7 C8 C9 117.9(7)
C7 C8 H8 121.0
C9 C8 H8 121.0
C10 C9 C8 121.1(7)
C10 C9 I2 118.4(6)
C8 C9 I2 120.5(6)
C11 C10 C9 118.0(7)
C11 C10 H10 121.0
C9 C10 H10 121.0
N1 C11 C10 119.9(7)
N1 C11 C12 113.3(6)
C10 C11 C12 126.8(7)
N2 C12 C13 121.0(7)
N2 C12 C11 115.4(6)
C13 C12 C11 123.6(7)
C14 C13 C12 119.5(8)
C14 C13 H13 120.2
C12 C13 H13 120.2
C15 C14 C13 119.2(7)
C15 C14 H14 120.4
C13 C14 H14 120.4
C14 C15 C16 119.9(8)
C14 C15 H15 120.1
C16 C15 H15 120.1
N2 C16 C15 120.9(8)
N2 C16 H16 119.5
C15 C16 H16 119.5
C18 C17 Pt1 167.9(7)
C17 C18 C19 177.5(9)
C20 C19 C24 115.9(9)
C20 C19 C18 122.0(9)
C24 C19 C18 122.2(9)
C19 C20 C21 121.5(11)
C19 C20 H20 119.2
C21 C20 H20 119.2
C22 C21 C20 122.7(11)
C22 C21 H21 118.6
C20 C21 H21 118.6
C21 C22 C23 116.8(9)
C21 C22 C25 122.4(12)
C23 C22 C25 120.8(11)
C22 C23 C24 121.6(10)
C22 C23 H23 119.2
C24 C23 H23 119.2
C23 C24 C19 121.4(10)
C23 C24 H24 119.3
C19 C24 H24 119.3
C22 C25 H25A 109.5
C22 C25 H25B 109.5
H25A C25 H25B 109.5
C22 C25 H25C 109.5
H25A C25 H25C 109.5
H25B C25 H25C 109.5

loop_
_geom_bond_atom_site_label_1
_geom_bond_atom_site_label_2
_geom_bond_distance
Pt1 N1 1.981(6)
Pt1 C1 1.983(7)
Pt1 C17 1.985(7)
Pt1 N2 2.094(6)
I2 C9 2.072(8)
N1 C7 1.356(9)
N1 C11 1.357(9)
N2 C16 1.334(9)
N2 C12 1.356(10)
C1 C2 1.407(10)
C1 C6 1.434(10)
C2 C3 1.387(11)
C2 H2 0.9300
C3 C4 1.346(13)
C3 H3 0.9300
C4 C5 1.385(13)
C4 H4 0.9300
C5 C6 1.378(11)
C5 H5 0.9300
C6 C7 1.480(10)
C7 C8 1.373(10)
C8 C9 1.423(12)
C8 H8 0.9300
C9 C10 1.403(12)
C10 C11 1.375(11)
C10 H10 0.9300
C11 C12 1.476(11)
C12 C13 1.389(10)
C13 C14 1.376(12)
C13 H13 0.9300
C14 C15 1.357(12)
C14 H14 0.9300
C15 C16 1.405(11)
C15 H15 0.9300
C16 H16 0.9300
C17 C18 1.182(11)
C18 C19 1.450(12)
C19 C20 1.378(13)
C19 C24 1.394(13)
C20 C21 1.378(14)
C20 H20 0.9300
C21 C22 1.349(16)
C21 H21 0.9300
C22 C23 1.375(15)
C22 C25 1.499(13)
C23 C24 1.382(13)
C23 H23 0.9300
C24 H24 0.9300
C25 H25A 0.9600
C25 H25B 0.9600
C25 H25C 0.9600

loop_
_geom_torsion_atom_site_label_1
_geom_torsion_atom_site_label_2
_geom_torsion_atom_site_label_3
_geom_torsion_atom_site_label_4
_geom_torsion
C1 Pt1 N1 C7 0.2(5)
N2 Pt1 N1 C7 -179.5(5)
C1 Pt1 N1 C11 178.4(6)
N2 Pt1 N1 C11 -1.3(5)
N1 Pt1 N2 C16 -178.6(7)
C1 Pt1 N2 C16 -179.5(8)
C17 Pt1 N2 C16 4.5(7)
N1 Pt1 N2 C12 1.5(5)
C1 Pt1 N2 C12 0.6(11)
C17 Pt1 N2 C12 -175.4(5)
N1 Pt1 C1 C2 178.1(7)
C17 Pt1 C1 C2 -5.1(8)
N2 Pt1 C1 C2 178.9(7)
N1 Pt1 C1 C6 0.1(5)
C17 Pt1 C1 C6 177.0(5)
N2 Pt1 C1 C6 1.0(11)
C6 C1 C2 C3 0.1(11)
Pt1 C1 C2 C3 -177.8(6)
C1 C2 C3 C4 -1.3(14)
C2 C3 C4 C5 1.0(15)
C3 C4 C5 C6 0.3(14)
C4 C5 C6 C1 -1.5(12)
C4 C5 C6 C7 178.4(8)
C2 C1 C6 C5 1.2(11)
Pt1 C1 C6 C5 179.5(6)
C2 C1 C6 C7 -178.6(6)
Pt1 C1 C6 C7 -0.3(8)
C11 N1 C7 C8 0.2(11)
Pt1 N1 C7 C8 178.3(5)
C11 N1 C7 C6 -178.6(6)
Pt1 N1 C7 C6 -0.4(8)
C5 C6 C7 N1 -179.4(7)
C1 C6 C7 N1 0.5(9)
C5 C6 C7 C8 2.0(12)
C1 C6 C7 C8 -178.1(7)
N1 C7 C8 C9 2.6(11)
C6 C7 C8 C9 -178.9(7)
C7 C8 C9 C10 -3.3(11)
C7 C8 C9 I2 177.6(5)
C8 C9 C10 C11 1.2(12)
I2 C9 C10 C11 -179.7(6)
C7 N1 C11 C10 -2.3(11)
Pt1 N1 C11 C10 179.5(5)
C7 N1 C11 C12 179.0(6)
Pt1 N1 C11 C12 0.8(8)
C9 C10 C11 N1 1.5(11)
C9 C10 C11 C12 -180.0(7)
C16 N2 C12 C13 -0.6(11)
Pt1 N2 C12 C13 179.3(6)
C16 N2 C12 C11 178.5(7)
Pt1 N2 C12 C11 -1.6(8)
N1 C11 C12 N2 0.6(9)
C10 C11 C12 N2 -178.0(7)
N1 C11 C12 C13 179.6(7)
C10 C11 C12 C13 1.1(13)
N2 C12 C13 C14 0.0(12)
C11 C12 C13 C14 -179.0(8)
C12 C13 C14 C15 1.6(14)
C13 C14 C15 C16 -2.6(15)
C12 N2 C16 C15 -0.4(12)
Pt1 N2 C16 C15 179.7(7)
C14 C15 C16 N2 2.1(14)
C1 Pt1 C17 C18 -176(4)
N2 Pt1 C17 C18 2(4)
C24 C19 C20 C21 -2.5(17)
C18 C19 C20 C21 176.0(11)
C19 C20 C21 C22 0(2)
C20 C21 C22 C23 2(2)
C20 C21 C22 C25 -176.5(13)
C21 C22 C23 C24 -2.7(19)
C25 C22 C23 C24 176.1(12)
C22 C23 C24 C19 0.6(17)
C20 C19 C24 C23 1.9(15)
C18 C19 C24 C23 -176.5(9)
